data_2007874
loop_
_publ_author_name
'Boss, Christoph'
'Stoeckli-Evans, Helen'
'Keese, Reinhart'

_publ_section_title
;
 <i>trans</i>-7,7-Diphenyl-7-silabicyclo[3.3.0]octan-3-one
 <i>p</i>-Tosylhydrazone Tetrahydrofuran Solvate
;
_journal_issue 12
_journal_name_full 'Acta Crystallographica Section C'
_journal_page_first 1856
_journal_page_last 1858
_journal_paper_doi 10.1107/S0108270198005198
_journal_volume 54
_journal_year 1998
_chemical_formula_iupac 'C26 H28 N2 O2 S1 Si1, C4 H8 O1'
_chemical_formula_sum 'C30 H36 N2 O3 S Si'
_chemical_formula_weight 532.76
_chemical_name_systematic ?
_space_group_IT_number 15
_symmetry_cell_setting monoclinic
_symmetry_space_group_name_Hall '-C 2yc'
_symmetry_space_group_name_H-M 'C 1 2/c 1'
_audit_creation_method SHELXL97
_cell_angle_alpha 90.00
_cell_angle_beta 93.778(13)
_cell_angle_gamma 90.00
_cell_formula_units_Z 8
_cell_length_a 28.834(3)
_cell_length_b 6.2885(5)
_cell_length_c 30.971(3)
_cell_measurement_reflns_used 5000
_cell_measurement_temperature 193(2)
_cell_measurement_theta_max 25.0
_cell_measurement_theta_min 2.0
_cell_volume 5603.5(9)
_computing_cell_refinement 'CELL (Stoe Cie, 1997b)'
_computing_data_collection 'EXPOSE (Stoe & Cie, 1997a)'
_computing_data_reduction 'INTEGRATE (Stoe Cie, 1997c)'
_computing_molecular_graphics 'PLATON/PLUTON (Spek, 1990)'
_computing_publication_material SHELXL97
_computing_structure_refinement 'SHELXL97 (Sheldrick, 1997b)'
_computing_structure_solution 'SHELXS97 (Sheldrick, 1997a)'
_diffrn_ambient_temperature 193(2)
_diffrn_detector_area_resol_mean 0.81
_diffrn_measured_fraction_theta_full 0.432
_diffrn_measured_fraction_theta_max 0.432
_diffrn_measurement_device_type 'Stoe IPDS'
_diffrn_measurement_method '\f rotation'
_diffrn_radiation_monochromator graphite
_diffrn_radiation_source 'fine-focus sealed tube'
_diffrn_radiation_type MoK\a
_diffrn_radiation_wavelength 0.71073
_diffrn_reflns_av_R_equivalents 0.127
_diffrn_reflns_av_sigmaI/netI 0.1009
_diffrn_reflns_limit_h_max 34
_diffrn_reflns_limit_h_min -34
_diffrn_reflns_limit_k_max 7
_diffrn_reflns_limit_k_min -7
_diffrn_reflns_limit_l_max 36
_diffrn_reflns_limit_l_min -36
_diffrn_reflns_number 14122
_diffrn_reflns_theta_full 25.00
_diffrn_reflns_theta_max 25
_diffrn_reflns_theta_min 2.00
_exptl_absorpt_coefficient_mu 0.192
_exptl_absorpt_correction_type none
_exptl_crystal_colour 'pale yellow'
_exptl_crystal_density_diffrn 1.263
_exptl_crystal_density_method 'not measured'
_exptl_crystal_description plate
_exptl_crystal_F_000 2272
_exptl_crystal_size_max 0.50
_exptl_crystal_size_mid 0.50
_exptl_crystal_size_min 0.15
_refine_diff_density_max 0.761
_refine_diff_density_min -0.675
_refine_ls_extinction_method none
_refine_ls_goodness_of_fit_ref 0.989
_refine_ls_hydrogen_treatment 'H atoms riding (see below)'
_refine_ls_matrix_type full
_refine_ls_number_parameters 351
_refine_ls_number_reflns 4704
_refine_ls_number_restraints 2
_refine_ls_restrained_S_all 0.989
_refine_ls_R_factor_all 0.104
_refine_ls_R_factor_gt 0.077
_refine_ls_shift/su_max 0.005
_refine_ls_shift/su_mean 0.000
_refine_ls_structure_factor_coef Fsqd
_refine_ls_weighting_details 'w = 1/[\s^2^(Fo^2^)+(0.1521P)^2^] where P = (Fo^2^+2Fc^2^)/3'
_refine_ls_weighting_scheme calc
_refine_ls_wR_factor_ref 0.225
_reflns_number_gt 3164
_reflns_number_total 4704
_reflns_threshold_expression I>2\s(I)
_cod_data_source_file ab1537.cif
_cod_data_source_block ab1537
_cod_depositor_comments
;
The following automatic conversions were performed:

'_refine_ls_weighting_scheme' value 'calc w =
1/[\s^2^(Fo^2^)+(0.1521P)^2^] where P = (Fo^2^+2Fc^2^)/3' was changed
to 'calc'. New tag '_refine_ls_weighting_details' was created. The
value of the new tag was set to 'w = 1/[\s^2^(Fo^2^)+(0.1521P)^2^]
where P = (Fo^2^+2Fc^2^)/3'.

Automatic conversion script
Id: cif_fix_values 3143 2015-03-26 13:38:13Z robertas 
;
_cod_original_cell_volume 5603.5(10)
_cod_original_sg_symbol_H-M 'C 2/c'
_cod_database_code 2007874

loop_
_symmetry_equiv_pos_as_xyz
'x, y, z'
'-x, y, -z+1/2'
'x+1/2, y+1/2, z'
'-x+1/2, y+1/2, -z+1/2'
'-x, -y, -z'
'x, -y, z-1/2'
'-x+1/2, -y+1/2, -z'
'x+1/2, -y+1/2, z-1/2'

loop_
_atom_site_label
_atom_site_fract_x
_atom_site_fract_y
_atom_site_fract_z
_atom_site_U_iso_or_equiv
_atom_site_adp_type
_atom_site_calc_flag
_atom_site_refinement_flags
_atom_site_occupancy
_atom_site_disorder_assembly
_atom_site_disorder_group
_atom_site_type_symbol
C1A 0.0697(3) 0.4479(18) 0.3690(3) 0.023(2) Uani d PD 0.543(17) A 1 C
H1A 0.0863 0.5671 0.3848 0.028 Uiso calc PR 0.543(17) A 1 H
C5A 0.0303(3) 0.541(2) 0.3401(3) 0.025(3) Uani d PD 0.543(17) A 1 C
H5A 0.0150 0.4204 0.3238 0.031 Uiso calc PR 0.543(17) A 1 H
C1B 0.0541(4) 0.3729(17) 0.3541(4) 0.025(3) Uani d PD 0.457(17) A 2 C
H1B 0.0318 0.2954 0.3336 0.030 Uiso calc PR 0.457(17) A 2 H
C5B 0.0430(5) 0.6069(18) 0.3525(5) 0.027(3) Uani d PD 0.457(17) A 2 C
H5B 0.0662 0.6798 0.3728 0.032 Uiso calc PR 0.457(17) A 2 H
C2 0.04318(13) 0.3159(7) 0.40230(12) 0.0294(9) Uani d . 1 . . C
H2A 0.0365 0.1594 0.4048 0.043(10) Uiso d PR 0.543(17) . . H
H2B 0.0692 0.3490 0.4229 0.043(10) Uiso d PR 0.543(17) . . H
H2A2 0.0352 0.1715 0.3900 0.053(13) Uiso d PR 0.457(17) . . H
H2B2 0.0618 0.2922 0.4295 0.053(13) Uiso d PR 0.457(17) . . H
C3 0.00061(13) 0.4533(7) 0.40781(12) 0.0273(9) Uani d . 1 . . C
C4 -0.00409(13) 0.6204(7) 0.37240(13) 0.0302(9) Uani d . 1 . . C
H4A -0.0066 0.7654 0.3844 0.043(10) Uiso d PR 0.543(17) . . H
H4B -0.0303 0.5940 0.3517 0.043(10) Uiso d PR 0.543(17) . . H
H4A2 0.0044 0.7619 0.3843 0.053(13) Uiso d PR 0.457(17) . . H
H4B2 -0.0360 0.6281 0.3600 0.053(13) Uiso d PR 0.457(17) . . H
C6 0.05093(13) 0.6877(7) 0.30675(13) 0.0307(9) Uani d . 1 . . C
H6A 0.0575 0.8402 0.3096 0.043(10) Uiso d PR 0.543(17) . . H
H6B 0.0243 0.6632 0.2869 0.043(10) Uiso d PR 0.543(17) . . H
H6A2 0.0601 0.8252 0.3200 0.053(13) Uiso d PR 0.457(17) . . H
H6B2 0.0300 0.7119 0.2818 0.053(13) Uiso d PR 0.457(17) . . H
C8 0.10384(13) 0.3386(7) 0.34045(12) 0.0309(9) Uani d . 1 . . C
H8A 0.1087 0.1892 0.3315 0.043(10) Uiso d PR 0.543(17) . . H
H8B 0.1278 0.3753 0.3629 0.043(10) Uiso d PR 0.543(17) . . H
H8A2 0.0927 0.1956 0.3315 0.053(13) Uiso d PR 0.457(17) . . H
H8B2 0.1351 0.3234 0.3547 0.053(13) Uiso d PR 0.457(17) . . H
C9 -0.10271(12) 0.0893(7) 0.46476(12) 0.0275(9) Uani d . 1 . . C
C10 -0.09215(13) -0.1173(7) 0.45225(13) 0.0320(9) Uiso d . 1 . . C
H10 -0.0639 -0.1828 0.4627 0.038 Uiso calc R 1 . . H
C11 -0.12321(14) -0.2251(7) 0.42453(14) 0.0360(10) Uani d . 1 . . C
H11 -0.1160 -0.3651 0.4156 0.043 Uiso calc R 1 . . H
C12 -0.16521(14) -0.1319(8) 0.40936(14) 0.0368(10) Uani d . 1 . . C
C13 -0.17552(14) 0.0713(8) 0.42300(14) 0.0371(11) Uani d . 1 . . C
H13 -0.2042 0.1354 0.4133 0.045 Uiso calc R 1 . . H
C14 -0.14444(13) 0.1826(7) 0.45074(13) 0.0327(10) Uani d . 1 . . C
H14 -0.1518 0.3219 0.4600 0.039 Uiso calc R 1 . . H
C15 -0.19841(17) -0.2483(9) 0.37780(19) 0.0562(14) Uani d . 1 . . C
H15A -0.2296 -0.1871 0.3788 0.084 Uiso calc R 1 . . H
H15B -0.1993 -0.3991 0.3857 0.084 Uiso calc R 1 . . H
H15C -0.1879 -0.2342 0.3485 0.084 Uiso calc R 1 . . H
C16 0.15839(13) 0.6921(7) 0.29260(13) 0.0310(9) Uani d . 1 . . C
C17 0.20003(15) 0.6281(9) 0.31263(15) 0.0417(11) Uani d . 1 . . C
H17 0.2018 0.4952 0.3272 0.050 Uiso calc R 1 . . H
C18 0.24006(16) 0.7548(10) 0.31200(18) 0.0559(15) Uani d . 1 . . C
H18 0.2686 0.7079 0.3258 0.067 Uiso calc R 1 . . H
C19 0.23730(16) 0.9491(10) 0.29094(18) 0.0537(14) Uani d . 1 . . C
H19 0.2641 1.0369 0.2906 0.064 Uiso calc R 1 . . H
C20 0.19711(16) 1.0142(9) 0.27100(18) 0.0502(13) Uani d . 1 . . C
H20 0.1955 1.1483 0.2569 0.060 Uiso calc R 1 . . H
C21 0.15746(15) 0.8857(8) 0.27092(16) 0.0440(12) Uani d . 1 . . C
H21 0.1295 0.9315 0.2558 0.053 Uiso calc R 1 . . H
C22 0.09439(13) 0.3827(7) 0.24031(12) 0.0291(9) Uani d . 1 . . C
C23 0.12116(15) 0.4236(8) 0.20493(14) 0.0389(11) Uani d . 1 . . C
H23 0.1440 0.5327 0.2069 0.047 Uiso calc R 1 . . H
C24 0.11458(17) 0.3052(9) 0.16676(15) 0.0490(13) Uani d . 1 . . C
H24 0.1330 0.3343 0.1431 0.059 Uiso calc R 1 . . H
C25 0.08121(16) 0.1451(9) 0.16323(15) 0.0462(12) Uani d . 1 . . C
H25 0.0770 0.0644 0.1373 0.055 Uiso calc R 1 . . H
C26 0.05425(15) 0.1042(8) 0.19768(15) 0.0410(11) Uani d . 1 . . C
H26 0.0313 -0.0046 0.1955 0.049 Uiso calc R 1 . . H
C27 0.06087(13) 0.2228(7) 0.23528(14) 0.0355(10) Uani d . 1 . . C
H27 0.0419 0.1943 0.2585 0.043 Uiso calc R 1 . . H
N1 -0.02859(10) 0.4439(5) 0.43690(10) 0.0267(8) Uani d . 1 . . N
N2 -0.01898(11) 0.2920(6) 0.46964(10) 0.0292(8) Uani d . 1 . . N
H2 0.0086 0.2334 0.4741 0.035 Uiso calc R 1 . . H
O1 -0.04151(9) 0.0883(5) 0.53083(9) 0.0343(7) Uani d . 1 . . O
O2 -0.08384(10) 0.4222(5) 0.51181(9) 0.0348(7) Uani d . 1 . . O
Si7 0.10401(3) 0.52742(19) 0.29301(3) 0.0354(3) Uani d . 1 . . Si
S1 -0.06194(3) 0.23135(17) 0.49874(3) 0.0195(3) Uani d . 1 . . S
O60 0.2339(3) 0.8521(17) 0.4414(3) 0.162(3) Uani d . 1 . . O
C64 0.2295(3) 1.021(2) 0.4653(3) 0.116(3) Uani d . 1 . . C
H64A 0.2577 1.1107 0.4649 0.139 Uiso calc R 1 . . H
H64B 0.2253 0.9792 0.4956 0.139 Uiso calc R 1 . . H
C63 0.1867(4) 1.1452(15) 0.4468(5) 0.159(5) Uani d . 1 . . C
H63A 0.1955 1.2664 0.4287 0.190 Uiso calc R 1 . . H
H63B 0.1673 1.1964 0.4698 0.190 Uiso calc R 1 . . H
C61 0.1896(3) 0.7828(15) 0.4325(3) 0.104(3) Uani d . 1 . . C
H61A 0.1774 0.7178 0.4586 0.125 Uiso calc R 1 . . H
H61B 0.1888 0.6746 0.4093 0.125 Uiso calc R 1 . . H
C62 0.1622(3) 0.9625(14) 0.4191(3) 0.109(3) Uani d . 1 . . C
H62A 0.1294 0.9446 0.4260 0.131 Uiso calc R 1 . . H
H62B 0.1635 0.9894 0.3877 0.131 Uiso calc R 1 . . H

loop_
_atom_site_aniso_label
_atom_site_aniso_U_11
_atom_site_aniso_U_22
_atom_site_aniso_U_33
_atom_site_aniso_U_12
_atom_site_aniso_U_13
_atom_site_aniso_U_23
C1A 0.026(4) 0.023(6) 0.021(4) 0.004(4) 0.006(3) 0.003(4)
C5A 0.027(5) 0.026(7) 0.023(5) 0.004(4) 0.001(3) -0.002(4)
C1B 0.033(5) 0.025(6) 0.018(5) -0.006(5) 0.000(4) -0.004(4)
C5B 0.034(7) 0.021(7) 0.027(7) 0.005(5) 0.004(5) 0.003(5)
C2 0.0333(19) 0.030(2) 0.026(2) 0.0068(17) 0.0101(16) 0.0073(18)
C3 0.0284(19) 0.024(2) 0.0294(19) 0.0010(16) 0.0041(15) 0.0007(17)
C4 0.0313(19) 0.027(3) 0.032(2) 0.0063(17) 0.0053(16) 0.0039(18)
C6 0.0329(19) 0.027(3) 0.033(2) 0.0044(17) 0.0064(16) 0.0055(18)
C8 0.034(2) 0.032(3) 0.028(2) 0.0092(17) 0.0079(16) 0.0028(18)
C9 0.0300(19) 0.026(2) 0.0279(19) 0.0019(16) 0.0111(15) 0.0057(17)
C11 0.041(2) 0.024(3) 0.043(2) 0.0022(18) 0.0042(18) -0.001(2)
C12 0.035(2) 0.038(3) 0.038(2) -0.0044(19) 0.0038(17) -0.003(2)
C13 0.0272(19) 0.044(3) 0.040(2) 0.0104(18) 0.0047(17) 0.001(2)
C14 0.037(2) 0.026(3) 0.036(2) 0.0072(18) 0.0114(17) 0.0016(19)
C15 0.049(3) 0.054(4) 0.064(3) -0.004(2) -0.006(2) -0.013(3)
C16 0.035(2) 0.028(3) 0.031(2) 0.0010(17) 0.0063(16) -0.0057(18)
C17 0.039(2) 0.043(3) 0.043(2) -0.001(2) 0.0009(18) 0.004(2)
C18 0.035(2) 0.074(4) 0.058(3) -0.007(2) -0.003(2) 0.006(3)
C19 0.041(3) 0.060(4) 0.061(3) -0.018(2) 0.005(2) -0.016(3)
C20 0.043(3) 0.036(3) 0.072(3) -0.005(2) 0.010(2) 0.006(3)
C21 0.033(2) 0.037(3) 0.062(3) 0.000(2) 0.006(2) 0.006(2)
C22 0.0286(18) 0.029(2) 0.030(2) 0.0039(17) 0.0035(15) 0.0020(18)
C23 0.044(2) 0.040(3) 0.033(2) -0.002(2) 0.0075(18) 0.002(2)
C24 0.053(3) 0.060(4) 0.036(2) 0.000(2) 0.014(2) -0.008(2)
C25 0.054(3) 0.044(3) 0.039(2) 0.005(2) -0.003(2) -0.014(2)
C26 0.041(2) 0.037(3) 0.044(2) 0.001(2) 0.0007(19) -0.009(2)
C27 0.033(2) 0.036(3) 0.038(2) 0.0009(18) 0.0079(17) 0.000(2)
N1 0.0286(15) 0.026(2) 0.0259(16) 0.0009(14) 0.0049(13) 0.0044(14)
N2 0.0299(16) 0.029(2) 0.0291(17) 0.0021(14) 0.0051(13) 0.0074(15)
O1 0.0386(14) 0.0345(18) 0.0305(14) 0.0030(13) 0.0068(11) 0.0029(13)
O2 0.0417(15) 0.0306(18) 0.0331(15) 0.0036(13) 0.0105(12) -0.0039(13)
Si7 0.0365(6) 0.0355(7) 0.0348(6) 0.0022(5) 0.0071(4) 0.0016(5)
S1 0.0245(5) 0.0167(6) 0.0182(5) 0.0029(4) 0.0074(4) 0.0011(4)
O60 0.129(6) 0.220(9) 0.140(6) 0.098(6) 0.025(5) 0.011(6)
C64 0.088(5) 0.183(11) 0.078(5) -0.011(6) 0.027(4) 0.002(6)
C63 0.135(8) 0.057(6) 0.295(16) 0.021(6) 0.095(10) -0.013(8)
C61 0.100(6) 0.116(7) 0.100(6) 0.034(5) 0.024(5) 0.000(5)
C62 0.086(5) 0.092(7) 0.148(8) 0.021(5) -0.013(5) 0.035(6)

loop_
_atom_type_symbol
_atom_type_description
_atom_type_scat_dispersion_real
_atom_type_scat_dispersion_imag
_atom_type_scat_source
C C 0.0033 0.0016 'International Tables Vol C Tables 4.2.6.8 and 6.1.1.4'
H H 0.0000 0.0000 'International Tables Vol C Tables 4.2.6.8 and 6.1.1.4'
N N 0.0061 0.0033 'International Tables Vol C Tables 4.2.6.8 and 6.1.1.4'
O O 0.0106 0.0060 'International Tables Vol C Tables 4.2.6.8 and 6.1.1.4'
S S 0.1246 0.1234 'International Tables Vol C Tables 4.2.6.8 and 6.1.1.4'
Si Si 0.0817 0.0704 'International Tables Vol C Tables 4.2.6.8 and 6.1.1.4'

loop_
_geom_angle_atom_site_label_1
_geom_angle_atom_site_label_2
_geom_angle_atom_site_label_3
_geom_angle
_geom_angle_publ_flag
C5A C1A C8 108.6(8) yes
C5A C1A C2 102.5(8) yes
C8 C1A C2 120.3(7) yes
C1A C5A C6 108.8(8) yes
C1A C5A C4 103.4(7) yes
C6 C5A C4 122.7(9) yes
C5B C1B C8 109.1(10) ?
C5B C1B C2 101.5(9) ?
C8 C1B C2 118.3(8) ?
C1B C5B C4 103.4(9) ?
C1B C5B C6 108.1(9) ?
C4 C5B C6 123.0(10) ?
C3 C2 C1A 101.9(4) yes
C3 C2 C1B 100.8(4) ?
C1A C2 C1B 28.7(3) ?
N1 C3 C4 120.7(3) yes
N1 C3 C2 129.0(4) yes
C4 C3 C2 110.3(3) yes
C3 C4 C5B 102.3(5) ?
C3 C4 C5A 102.4(5) yes
C5B C4 C5A 24.7(4) ?
C5A C6 C5B 24.7(4) ?
C5A C6 Si7 100.7(5) yes
C5B C6 Si7 101.7(5) ?
C1A C8 C1B 29.5(3) ?
C1A C8 Si7 101.6(4) yes
C1B C8 Si7 100.2(4) ?
C14 C9 C10 120.6(4) ?
C14 C9 S1 120.2(3) ?
C10 C9 S1 119.2(3) ?
C11 C10 C9 119.1(4) ?
C10 C11 C12 121.1(4) ?
C13 C12 C11 118.9(4) ?
C13 C12 C15 120.3(4) ?
C11 C12 C15 120.8(4) ?
C12 C13 C14 120.7(4) ?
C9 C14 C13 119.5(4) ?
C17 C16 C21 117.6(4) ?
C17 C16 Si7 122.7(4) ?
C21 C16 Si7 119.8(3) ?
C16 C17 C18 121.5(5) ?
C19 C18 C17 119.0(5) ?
C20 C19 C18 120.5(5) ?
C19 C20 C21 120.3(5) ?
C16 C21 C20 121.0(4) ?
C27 C22 C23 117.2(4) ?
C27 C22 Si7 120.6(3) ?
C23 C22 Si7 122.2(3) ?
C24 C23 C22 120.7(4) ?
C25 C24 C23 120.4(4) ?
C26 C25 C24 119.6(4) ?
C25 C26 C27 119.6(4) ?
C26 C27 C22 122.5(4) ?
C3 N1 N2 115.7(3) yes
N1 N2 S1 116.0(2) yes
C22 Si7 C16 109.72(17) yes
C22 Si7 C8 111.4(2) yes
C16 Si7 C8 113.35(19) yes
C22 Si7 C6 112.14(18) yes
C16 Si7 C6 113.14(19) yes
C8 Si7 C6 96.64(17) yes
O2 S1 O1 119.94(17) ?
O2 S1 N2 109.11(18) ?
O1 S1 N2 103.74(17) ?
O2 S1 C9 107.74(18) ?
O1 S1 C9 108.77(19) ?
N2 S1 C9 106.84(17) ?
C64 O60 C61 104.5(7) ?
O60 C64 C63 107.9(9) ?
C64 C63 C62 98.8(7) ?
O60 C61 C62 107.5(8) ?
C61 C62 C63 101.5(8) ?

loop_
_geom_bond_atom_site_label_1
_geom_bond_atom_site_label_2
_geom_bond_site_symmetry_2
_geom_bond_distance
_geom_bond_publ_flag
C1A C5A . 1.515(11) yes
C1A C8 . 1.529(9) yes
C1A C2 . 1.563(8) yes
C5A C6 . 1.533(12) yes
C5A C4 . 1.537(11) yes
C1B C5B . 1.505(12) ?
C1B C8 . 1.538(11) ?
C1B C2 . 1.586(10) ?
C5B C4 . 1.530(13) ?
C5B C6 . 1.536(14) ?
C2 C3 . 1.520(5) yes
C3 N1 . 1.274(5) yes
C3 C4 . 1.518(6) yes
C6 Si7 . 1.904(4) yes
C8 Si7 . 1.889(4) yes
C9 C14 . 1.383(5) ?
C9 C10 . 1.395(6) ?
C9 S1 . 1.767(4) yes
C10 C11 . 1.378(6) ?
C11 C12 . 1.398(6) ?
C12 C13 . 1.385(7) ?
C12 C15 . 1.511(6) ?
C13 C14 . 1.389(6) ?
C16 C17 . 1.375(6) ?
C16 C21 . 1.390(6) ?
C16 Si7 . 1.880(4) yes
C17 C18 . 1.404(7) ?
C18 C19 . 1.385(8) ?
C19 C20 . 1.341(7) ?
C20 C21 . 1.400(6) ?
C22 C27 . 1.396(6) ?
C22 C23 . 1.405(6) ?
C22 Si7 . 1.873(4) yes
C23 C24 . 1.399(7) ?
C24 C25 . 1.392(7) ?
C25 C26 . 1.385(7) ?
C26 C27 . 1.386(6) ?
N1 N2 . 1.407(5) yes
N2 S1 . 1.625(3) yes
O1 S1 . 1.438(3) yes
O2 S1 . 1.427(3) yes
O60 C64 . 1.306(12) ?
O60 C61 . 1.360(11) ?
C64 C63 . 1.537(14) ?
C63 C62 . 1.574(14) ?
C61 C62 . 1.425(10) ?

loop_
_geom_torsion_atom_site_label_1
_geom_torsion_atom_site_label_2
_geom_torsion_atom_site_label_3
_geom_torsion_atom_site_label_4
_geom_torsion
_geom_torsion_publ_flag
C8 C1A C5A C6 -54.9(14) yes
C2 C1A C5A C6 176.8(6) yes
C8 C1A C5A C4 173.2(6) yes
C2 C1A C5A C4 44.9(13) yes
C8 C1B C5B C4 -172.6(6) ?
C2 C1B C5B C4 -47.1(14) ?
C8 C1B C5B C6 55.5(16) ?
C2 C1B C5B C6 -178.9(7) ?
C5A C1A C2 C3 -35.6(11) yes
C8 C1A C2 C3 -156.1(7) yes
C5A C1A C2 C1B 55.4(11) ?
C8 C1A C2 C1B -65.2(13) ?
C5B C1B C2 C3 37.8(12) ?
C8 C1B C2 C3 157.1(7) ?
C5B C1B C2 C1A -57.1(11) ?
C8 C1B C2 C1A 62.1(12) ?
C1A C2 C3 N1 -165.6(6) yes
C1B C2 C3 N1 165.2(6) ?
C1A C2 C3 C4 13.7(6) yes
C1B C2 C3 C4 -15.5(7) ?
N1 C3 C4 C5B 167.1(7) ?
C2 C3 C4 C5B -12.3(7) ?
N1 C3 C4 C5A -167.6(6) yes
C2 C3 C4 C5A 13.0(6) yes
C1B C5B C4 C3 36.9(13) ?
C6 C5B C4 C3 159.4(9) ?
C1B C5B C4 C5A -56.0(14) ?
C6 C5B C4 C5A 66(2) ?
C1A C5A C4 C3 -35.7(11) yes
C6 C5A C4 C3 -158.8(7) yes
C1A C5A C4 C5B 56.9(14) ?
C6 C5A C4 C5B -66(2) ?
C1A C5A C6 C5B -54.9(14) ?
C4 C5A C6 C5B 66(2) ?
C1A C5A C6 Si7 39.8(11) yes
C4 C5A C6 Si7 160.4(7) yes
C1B C5B C6 C5A 53.4(14) ?
C4 C5B C6 C5A -67(2) ?
C1B C5B C6 Si7 -36.9(13) ?
C4 C5B C6 Si7 -157.2(9) ?
C5A C1A C8 C1B -51.6(11) ?
C2 C1A C8 C1B 65.9(12) ?
C5A C1A C8 Si7 38.5(11) ?
C2 C1A C8 Si7 156.0(7) ?
C5B C1B C8 C1A 53.3(12) ?
C2 C1B C8 C1A -61.8(11) ?
C5B C1B C8 Si7 -42.4(12) ?
C2 C1B C8 Si7 -157.5(7) ?
C14 C9 C10 C11 2.1(6) ?
S1 C9 C10 C11 -177.7(3) ?
C9 C10 C11 C12 -0.9(6) ?
C10 C11 C12 C13 -0.6(7) ?
C10 C11 C12 C15 178.0(4) ?
C11 C12 C13 C14 1.0(6) ?
C15 C12 C13 C14 -177.6(4) ?
C10 C9 C14 C13 -1.8(6) ?
S1 C9 C14 C13 178.1(3) ?
C12 C13 C14 C9 0.2(6) ?
C21 C16 C17 C18 1.2(7) ?
Si7 C16 C17 C18 -179.7(4) ?
C16 C17 C18 C19 0.4(8) ?
C17 C18 C19 C20 -0.8(8) ?
C18 C19 C20 C21 -0.5(8) ?
C17 C16 C21 C20 -2.5(7) ?
Si7 C16 C21 C20 178.3(4) ?
C19 C20 C21 C16 2.2(8) ?
C27 C22 C23 C24 -1.0(6) ?
Si7 C22 C23 C24 176.8(4) ?
C22 C23 C24 C25 0.2(7) ?
C23 C24 C25 C26 0.4(8) ?
C24 C25 C26 C27 -0.1(7) ?
C25 C26 C27 C22 -0.8(7) ?
C23 C22 C27 C26 1.4(6) ?
Si7 C22 C27 C26 -176.5(3) ?
C4 C3 N1 N2 -175.9(3) yes
C2 C3 N1 N2 3.3(6) yes
C3 N1 N2 S1 -163.5(3) yes
C27 C22 Si7 C16 169.1(3) ?
C23 C22 Si7 C16 -8.7(4) ?
C27 C22 Si7 C8 42.8(4) ?
C23 C22 Si7 C8 -135.0(4) ?
C27 C22 Si7 C6 -64.3(4) ?
C23 C22 Si7 C6 118.0(4) ?
C17 C16 Si7 C22 -100.4(4) ?
C21 C16 Si7 C22 78.7(4) ?
C17 C16 Si7 C8 24.8(4) ?
C21 C16 Si7 C8 -156.1(3) ?
C17 C16 Si7 C6 133.5(4) ?
C21 C16 Si7 C6 -47.3(4) ?
C1A C8 Si7 C22 -129.8(5) ?
C1B C8 Si7 C22 -99.8(6) ?
C1A C8 Si7 C16 105.9(5) ?
C1B C8 Si7 C16 135.8(6) ?
C1A C8 Si7 C6 -12.9(6) ?
C1B C8 Si7 C6 17.1(6) ?
C5A C6 Si7 C22 101.7(5) ?
C5B C6 Si7 C22 126.8(7) ?
C5A C6 Si7 C16 -133.6(5) ?
C5B C6 Si7 C16 -108.4(7) ?
C5A C6 Si7 C8 -14.7(5) ?
C5B C6 Si7 C8 10.5(7) ?
N1 N2 S1 O2 -46.9(3) ?
N1 N2 S1 O1 -175.9(3) ?
N1 N2 S1 C9 69.3(3) ?
C14 C9 S1 O2 8.8(4) ?
C10 C9 S1 O2 -171.3(3) ?
C14 C9 S1 O1 140.3(3) ?
C10 C9 S1 O1 -39.9(3) ?
C14 C9 S1 N2 -108.3(3) ?
C10 C9 S1 N2 71.5(3) ?
C61 O60 C64 C63 -39.7(10) ?
O60 C64 C63 C62 18.3(10) ?
C64 O60 C61 C62 47.2(10) ?
O60 C61 C62 C63 -32.7(10) ?
C64 C63 C62 C61 8.7(9) ?
